data_7152188
loop_
_publ_author_name
'Clerici, Paolo'
'Wennemers, Helma'

_publ_section_title
;
 Mono thiomalonates as thioester enolate equivalents--enantioselective
 1,4-addition reactions to nitroolefins under mild conditions.
;
_journal_issue 1
_journal_name_full 'Organic &amp; biomolecular chemistry'
_journal_page_first 110
_journal_page_last 113
_journal_paper_doi 10.1039/c1ob06638b
_journal_volume 10
_journal_year 2012
_chemical_absolute_configuration ad
_chemical_formula_moiety 'C10 H10 Br N O, H2 O'
_chemical_formula_sum 'C10 H12 Br N O2'
_chemical_formula_weight 258.11
_space_group_IT_number 19
_symmetry_cell_setting orthorhombic
_symmetry_space_group_name_Hall 'P 2ac 2ab'
_symmetry_space_group_name_H-M 'P 21 21 21'
_atom_sites_solution_hydrogens geom
_atom_sites_solution_primary direct
_cell_angle_alpha 90
_cell_angle_beta 90
_cell_angle_gamma 90
_cell_formula_units_Z 4
_cell_length_a 5.8120(5)
_cell_length_b 6.7788(6)
_cell_length_c 25.807(2)
_cell_measurement_reflns_used 9927
_cell_measurement_temperature 123
_cell_measurement_theta_max 40
_cell_measurement_theta_min 3
_cell_volume 1016.75(15)
_computing_cell_refinement 'Apex2 (Bruker AXS, 2006)'
_computing_data_collection 'Apex2 (Bruker AXS, 2006)'
_computing_data_reduction 'Apex2 (Bruker AXS, 2006)'
_computing_molecular_graphics 'CAMERON (Watkin et al., 1996)'
_computing_publication_material 'CRYSTALS (Betteridge et al., 2003)'
_computing_structure_refinement 'CRYSTALS (Betteridge et al., 2003)'
_computing_structure_solution 'SIR92 (Altomare et al., 1994)'
_diffrn_ambient_temperature 123
_diffrn_measured_fraction_theta_full 0.999
_diffrn_measured_fraction_theta_max 0.999
_diffrn_measurement_device Area
_diffrn_measurement_device_type 'Bruker Kappa Apex2'
_diffrn_measurement_method '\f & \w scans'
_diffrn_radiation_monochromator graphite
_diffrn_radiation_type 'Mo K\a'
_diffrn_radiation_wavelength 0.71073
_diffrn_reflns_av_R_equivalents 0.046
_diffrn_reflns_limit_h_max 10
_diffrn_reflns_limit_h_min -11
_diffrn_reflns_limit_k_max 13
_diffrn_reflns_limit_k_min -13
_diffrn_reflns_limit_l_max 50
_diffrn_reflns_limit_l_min -50
_diffrn_reflns_number 59191
_diffrn_reflns_theta_full 44.202
_diffrn_reflns_theta_max 44.202
_diffrn_reflns_theta_min 3.107
_diffrn_standards_number 0
_exptl_absorpt_coefficient_mu 4.016
_exptl_absorpt_correction_T_max 0.89
_exptl_absorpt_correction_T_min 0.59
_exptl_absorpt_correction_type multi-scan
_exptl_absorpt_process_details 'DENZO/SCALEPACK (Otwinowski & Minor, 1997)'
_exptl_crystal_colour colourless
_exptl_crystal_density_diffrn 1.686
_exptl_crystal_density_method 'not measured'
_exptl_crystal_description plate
_exptl_crystal_F_000 520
_exptl_crystal_size_max 0.170
_exptl_crystal_size_mid 0.130
_exptl_crystal_size_min 0.030
_refine_diff_density_max 0.70
_refine_diff_density_min -0.64
_refine_ls_abs_structure_details 'Flack (1983), 0 Friedel-pairs'
_refine_ls_abs_structure_Flack 0.005(5)
_refine_ls_extinction_method None
_refine_ls_goodness_of_fit_ref 1.0800
_refine_ls_hydrogen_treatment none
_refine_ls_matrix_type full
_refine_ls_number_parameters 128
_refine_ls_number_reflns 5286
_refine_ls_number_restraints 0
_refine_ls_R_factor_all 0.0412
_refine_ls_R_factor_gt 0.0221
_refine_ls_shift/su_max 0.0016881
_refine_ls_shift/su_mean 0.0000615
_refine_ls_structure_factor_coef F
_refine_ls_weighting_details
;
Method, part 1, Chebychev polynomial, (Watkin, 1994, Prince, 1982)
[weight] = 1.0/[A~0~*T~0~(x)+A~1~*T~1~(x) ... +A~n-1~]*T~n-1~(x)]
where A~i~ are the Chebychev coefficients listed below and x= Fcalc/Fmax
Method = Robust Weighting (Prince, 1982)
W = [weight] * [1-(deltaF/6*sigmaF)^2^]^2^
A~i~ are:
0.120 0.955E-01 0.559E-01
;
_refine_ls_weighting_scheme calc
_refine_ls_wR_factor_all 0.0381
_refine_ls_wR_factor_gt 0.0210
_refine_ls_wR_factor_ref 0.0205
_reflns_limit_h_max 11
_reflns_limit_h_min -11
_reflns_limit_k_max 13
_reflns_limit_k_min 0
_reflns_limit_l_max 50
_reflns_limit_l_min 0
_reflns_number_gt 5607
_reflns_number_total 8055
_reflns_threshold_expression I>2.0\s(I)
_oxford_diffrn_Wilson_B_factor 1.20
_oxford_diffrn_Wilson_scale 55.85
_oxford_refine_ls_r_factor_ref 0.0209
_oxford_refine_ls_scale 0.14218(8)
_oxford_reflns_number_all 8050
_oxford_reflns_threshold_expression_ref I>3.0\s(I)
_cod_data_source_file c1ob06638b.txt
_cod_data_source_block 1
_cod_original_formula_sum 'C10 H12 Br1 N1 O2'
_cod_database_code 7152188

loop_
_symmetry_equiv_pos_as_xyz
x,y,z
x+1/2,-y+1/2,-z
-x,y+1/2,-z+1/2
-x+1/2,-y,z+1/2

loop_
_atom_site_label
_atom_site_type_symbol
_atom_site_fract_x
_atom_site_fract_y
_atom_site_fract_z
_atom_site_U_iso_or_equiv
_atom_site_occupancy
_atom_site_adp_type
_atom_site_refinement_flags_posn
Br1 Br 0.591838(17) 0.007201(17) 0.602964(3) 0.0165 1.0000 Uani .
C1 C 0.62781(13) 0.00348(17) 0.52976(3) 0.0128 1.0000 Uani .
C2 C 0.83215(17) -0.06452(14) 0.50863(4) 0.0136 1.0000 Uani .
C3 C 0.86090(17) -0.05930(14) 0.45478(4) 0.0132 1.0000 Uani .
C4 C 0.68760(14) 0.01096(18) 0.42219(3) 0.0118 1.0000 Uani .
C5 C 0.48140(17) 0.07488(15) 0.44470(4) 0.0138 1.0000 Uani .
C6 C 0.45113(17) 0.07253(15) 0.49842(4) 0.0137 1.0000 Uani .
C7 C 0.6346(2) 0.20585(15) 0.33820(4) 0.0164 1.0000 Uani .
C8 C 0.72279(15) 0.01297(19) 0.36397(3) 0.0141 1.0000 Uani .
C9 C 0.5840(2) -0.15068(14) 0.33617(4) 0.0156 1.0000 Uani .
C10 C 0.38666(18) -0.04466(13) 0.30988(3) 0.0143 1.0000 Uani .
N1 N 0.42029(19) 0.14916(12) 0.31353(3) 0.0161 1.0000 Uani .
O1 O 0.22020(16) -0.12569(13) 0.28850(4) 0.0212 1.0000 Uani .
H1 H 0.3299 0.2368 0.2988 0.0197 1.0000 Uiso R
H41 H 0.9980 -0.1029 0.4402 0.0161 1.0000 Uiso R
H61 H 0.3137 0.1164 0.5136 0.0159 1.0000 Uiso R
H71 H 0.9486 -0.1118 0.5306 0.0166 1.0000 Uiso R
H81 H 0.3617 0.1233 0.4236 0.0171 1.0000 Uiso R
H121 H 0.8827 -0.0006 0.3572 0.0169 1.0000 Uiso R
H211 H 0.6719 -0.2165 0.3097 0.0201 1.0000 Uiso R
H212 H 0.5271 -0.2497 0.3602 0.0199 1.0000 Uiso R
H231 H 0.7428 0.2540 0.3128 0.0212 1.0000 Uiso R
H232 H 0.6093 0.3104 0.3629 0.0191 1.0000 Uiso R
O2 O 0.14280(16) 0.47059(12) 0.27617(3) 0.0220 1.0000 Uani .
H2 H 0.1781 0.5896 0.2802 0.0327 1.0000 Uiso R
H3 H 0.0318 0.4556 0.2561 0.0315 1.0000 Uiso R

loop_
_atom_site_aniso_label
_atom_site_aniso_U_11
_atom_site_aniso_U_22
_atom_site_aniso_U_33
_atom_site_aniso_U_23
_atom_site_aniso_U_13
_atom_site_aniso_U_12
Br1 0.02114(3) 0.01803(3) 0.01043(2) -0.00057(4) 0.00129(3) -0.00114(5)
C1 0.0154(3) 0.0122(3) 0.0107(2) 0.0000(3) 0.00012(18) -0.0006(4)
C2 0.0140(4) 0.0146(3) 0.0121(3) 0.0007(2) -0.0023(3) 0.0019(3)
C3 0.0125(4) 0.0139(3) 0.0132(3) -0.0004(2) -0.0005(2) 0.0025(3)
C4 0.0116(3) 0.0130(3) 0.0109(2) 0.0000(3) -0.0004(2) -0.0001(3)
C5 0.0119(3) 0.0165(4) 0.0130(3) 0.0011(3) -0.0010(3) 0.0018(3)
C6 0.0126(4) 0.0154(3) 0.0131(3) 0.0003(3) 0.0012(2) 0.0013(3)
C7 0.0202(5) 0.0156(4) 0.0134(3) 0.0021(3) -0.0022(3) -0.0037(3)
C8 0.0136(3) 0.0175(4) 0.0113(2) 0.0002(3) 0.0001(2) -0.0001(4)
C9 0.0194(4) 0.0139(3) 0.0136(3) -0.0010(3) -0.0010(3) 0.0018(4)
C10 0.0166(4) 0.0140(3) 0.0123(3) -0.0013(2) -0.0020(3) 0.0007(3)
N1 0.0197(4) 0.0136(3) 0.0149(3) 0.0005(2) -0.0039(3) -0.0008(3)
O1 0.0224(4) 0.0178(3) 0.0234(4) -0.0023(3) -0.0096(3) -0.0018(3)
O2 0.0274(4) 0.0153(4) 0.0232(3) 0.0016(2) -0.0107(3) -0.0001(2)

loop_
_atom_type_symbol
_atom_type_scat_dispersion_real
_atom_type_scat_dispersion_imag
_atom_type_scat_Cromer_Mann_a1
_atom_type_scat_Cromer_Mann_b1
_atom_type_scat_Cromer_Mann_a2
_atom_type_scat_Cromer_Mann_b2
_atom_type_scat_Cromer_Mann_a3
_atom_type_scat_Cromer_Mann_b3
_atom_type_scat_Cromer_Mann_a4
_atom_type_scat_Cromer_Mann_b4
_atom_type_scat_Cromer_Mann_c
_atom_type_scat_source
C 0.0033 0.0016 2.3100 20.8439 1.0200 10.2075 1.5886 0.5687 0.8650 51.6512 0.2156 'International Tables Vol C 4.2.6.8 and 6.1.1.4'
H 0.0000 0.0000 0.4930 10.5109 0.3229 26.1257 0.1402 3.1424 0.0408 57.7998 0.0030 'International Tables Vol C 4.2.6.8 and 6.1.1.4'
N 0.0061 0.0033 12.2126 0.0057 3.1322 9.8933 2.0125 28.9975 1.1663 0.5826 -11.5290 'International Tables Vol C 4.2.6.8 and 6.1.1.4'
O 0.0106 0.0060 3.0485 13.2771 2.2868 5.7011 1.5463 0.3239 0.8670 32.9089 0.2508 'International Tables Vol C 4.2.6.8 and 6.1.1.4'
Br -0.2901 2.4595 17.1789 2.1723 5.2358 16.5796 5.6377 0.2609 3.9851 41.4328 2.9557 'International Tables Vol C 4.2.6.8 and 6.1.1.4'

loop_
_geom_angle_atom_site_label_1
_geom_angle_atom_site_label_2
_geom_angle_atom_site_label_3
_geom_angle
_geom_angle_publ_flag
Br1 C1 C2 119.33(6) yes
Br1 C1 C6 119.55(6) yes
C2 C1 C6 121.11(8) yes
C1 C2 C3 118.98(8) yes
C1 C2 H71 119.6 no
C3 C2 H71 121.5 no
C2 C3 C4 121.37(9) yes
C2 C3 H41 119.8 no
C4 C3 H41 118.9 no
C3 C4 C5 118.23(8) yes
C3 C4 C8 120.18(8) yes
C5 C4 C8 121.57(8) yes
C4 C5 C6 121.04(9) yes
C4 C5 H81 119.9 no
C6 C5 H81 119.0 no
C5 C6 C1 119.25(8) yes
C5 C6 H61 121.2 no
C1 C6 H61 119.5 no
C8 C7 N1 104.36(8) yes
C8 C7 H231 111.1 no
N1 C7 H231 110.6 no
C8 C7 H232 112.7 no
N1 C7 H232 110.7 no
H231 C7 H232 107.4 no
C7 C8 C4 112.78(10) yes
C7 C8 C9 103.46(8) yes
C4 C8 C9 112.49(9) yes
C7 C8 H121 108.9 no
C4 C8 H121 108.3 no
C9 C8 H121 110.8 no
C8 C9 C10 105.21(8) yes
C8 C9 H211 112.6 no
C10 C9 H211 107.7 no
C8 C9 H212 112.1 no
C10 C9 H212 110.9 no
H211 C9 H212 108.2 no
C9 C10 N1 108.99(9) yes
C9 C10 O1 125.40(9) yes
N1 C10 O1 125.61(10) yes
C7 N1 C10 114.74(9) yes
C7 N1 H1 121.6 no
C10 N1 H1 123.2 no
H2 O2 H3 112.5 no

loop_
_geom_bond_atom_site_label_1
_geom_bond_atom_site_label_2
_geom_bond_distance
_geom_bond_publ_flag
Br1 C1 1.9008(7) yes
C1 C2 1.3858(13) yes
C1 C6 1.3884(13) yes
C2 C3 1.4001(13) yes
C2 H71 0.939 no
C3 C4 1.3960(13) yes
C3 H41 0.929 no
C4 C5 1.4005(13) yes
C4 C8 1.5165(11) yes
C5 C6 1.3976(14) yes
C5 H81 0.943 no
C6 H61 0.938 no
C7 C8 1.5539(16) yes
C7 N1 1.4508(14) yes
C7 H231 0.965 no
C7 H232 0.964 no
C8 C9 1.5479(15) yes
C8 H121 0.950 no
C9 C10 1.5141(15) yes
C9 H211 0.963 no
C9 H212 0.972 no
C10 N1 1.3317(12) yes
C10 O1 1.2418(13) yes
N1 H1 0.879 no
O2 H2 0.838 no
O2 H3 0.833 no

loop_
_geom_hbond_atom_site_label_D
_geom_hbond_atom_site_label_H
_geom_hbond_atom_site_label_A
_geom_hbond_site_symmetry_A
_geom_hbond_angle_DHA
_geom_hbond_distance_DH
_geom_hbond_distance_HA
_geom_hbond_distance_DA
_geom_hbond_publ_flag
N1 H1 O2 . 169 0.88 2.01 2.8772(14) yes
O2 H2 O1 1_565 173 0.84 1.96 2.7917(14) yes
O2 H3 O1 3_555 171 0.83 1.94 2.7681(14) yes
